data_7103338
loop_
_publ_author_name
'Rudler, Henri'
'Parlier, Andr\'ee'
'Hamon, Louis'
'Herson, Patrick'
'Daran, Jean-Claude'

_publ_section_title
;
 Lactonizations of carboxylic acid-substituted 3-fluorodihydropyridines
 with electrophiles: peculiar behaviour of F(+).
;
_journal_issue 35
_journal_name_full 'Chemical communications (Cambridge, England)'
_journal_page_first 4150
_journal_page_last 4152
_journal_paper_doi 10.1039/b807092j
_journal_year 2008
_chemical_formula_moiety 'C14 H17 F2 N1 O4'
_chemical_formula_sum 'C14 H17 F2 N O4'
_chemical_formula_weight 301.29
_space_group_IT_number 2
_symmetry_cell_setting triclinic
_symmetry_space_group_name_Hall '-P 1'
_symmetry_space_group_name_H-M 'P -1'
_atom_sites_solution_hydrogens geom
_atom_sites_solution_primary direct
_audit_creation_date 07-06-13
_audit_creation_method CRYSTALS_ver_12.84
_cell_angle_alpha 90.285(8)
_cell_angle_beta 106.596(9)
_cell_angle_gamma 102.27(1)
_cell_formula_units_Z 2
_cell_length_a 8.0326(8)
_cell_length_b 8.7779(11)
_cell_length_c 10.5283(10)
_cell_measurement_reflns_used 77
_cell_measurement_temperature 250
_cell_measurement_theta_max 22
_cell_measurement_theta_min 4
_cell_volume 693.44(14)
_computing_cell_refinement 'Dirax/lsq (Duisenberg & Schreurs, 1989-2000)'
_computing_data_collection 'COLLECT (Nonius, 1997-2001).'
_computing_data_reduction 'EvalCCD (Duisenberg & Schreurs 1990-2000)'
_computing_molecular_graphics 'CAMERON (Watkin et al., 1996)'
_computing_publication_material 'CRYSTALS (Betteridge et al., 2003)'
_computing_structure_refinement 'CRYSTALS (Betteridge et al., 2003)'
_computing_structure_solution 'SHELXS 86 (Sheldrick, 1986)'
_diffrn_ambient_temperature 250
_diffrn_measured_fraction_theta_full 0.992
_diffrn_measured_fraction_theta_max 0.989
_diffrn_measurement_device_type 'Nonius KappaCCD'
_diffrn_measurement_method '\f & \w scans'
_diffrn_radiation_monochromator graphite
_diffrn_radiation_type 'Mo K\a'
_diffrn_radiation_wavelength 0.71073
_diffrn_reflns_av_R_equivalents 0.033
_diffrn_reflns_limit_h_max 11
_diffrn_reflns_limit_h_min -10
_diffrn_reflns_limit_k_max 12
_diffrn_reflns_limit_k_min -12
_diffrn_reflns_limit_l_max 14
_diffrn_reflns_limit_l_min -14
_diffrn_reflns_number 12967
_diffrn_reflns_theta_full 26.396
_diffrn_reflns_theta_max 29.996
_diffrn_reflns_theta_min 2.023
_diffrn_standards_number 0
_exptl_absorpt_coefficient_mu 0.122
_exptl_absorpt_correction_T_max 1.00
_exptl_absorpt_correction_T_min 0.98
_exptl_absorpt_correction_type multi-scan
_exptl_absorpt_process_details 'SADABS (Siemens, 1996)'
_exptl_crystal_colour colourless
_exptl_crystal_density_diffrn 1.443
_exptl_crystal_description plate
_exptl_crystal_F_000 316
_exptl_crystal_size_max 0.19
_exptl_crystal_size_mid 0.12
_exptl_crystal_size_min 0.04
_refine_diff_density_max 0.31
_refine_diff_density_min -0.25
_refine_ls_extinction_coef 92
_refine_ls_extinction_method 'Larson (1970), Equation 22'
_refine_ls_goodness_of_fit_ref 1.0868
_refine_ls_hydrogen_treatment refU
_refine_ls_matrix_type full
_refine_ls_number_parameters 192
_refine_ls_number_reflns 2520
_refine_ls_number_restraints 0
_refine_ls_R_factor_all 0.0672
_refine_ls_R_factor_gt 0.0394
_refine_ls_shift/su_max 0.000320
_refine_ls_structure_factor_coef F
_refine_ls_weighting_details
;
Method, part 1, Chebychev polynomial, (Watkin, 1994, Prince, 1982)
[weight] = 1.0/[A~0~*T~0~(x)+A~1~*T~1~(x) ... +A~n-1~]*T~n-1~(x)]
where A~i~ are the Chebychev coefficients listed below and x= Fcalc/Fmax
Method = Robust Weighting (Prince, 1982)
W = [weight] * [1-(deltaF/6*sigmaF)^2^]^2^
A~i~ are:
1.00 0.648 0.633
;
_refine_ls_weighting_scheme calc
_refine_ls_wR_factor_all 0.0709
_refine_ls_wR_factor_gt 0.0486
_refine_ls_wR_factor_ref 0.0486
_reflns_limit_h_max 10
_reflns_limit_h_min -11
_reflns_limit_k_max 12
_reflns_limit_k_min -12
_reflns_limit_l_max 14
_reflns_limit_l_min 0
_reflns_number_gt 2520
_reflns_number_total 3998
_reflns_threshold_expression I>3.0\s(I)
_cod_data_source_file b807092j.txt
_cod_data_source_block Patrick
_cod_depositor_comments
;
The following automatic conversions were performed:
'_symmetry_cell_setting' value 'Triclinic' changed to 'triclinic'
according to '/home/saulius/struct/CIF-dictionaries/cif_core.dic'
dictionary named 'cif_core.dic' version 2.4.1 from
2010-06-29.

'_refine_ls_hydrogen_treatment' value 'refu' changed to
'refU' according to '/home/saulius/struct/CIF-dictionaries/cif_core.dic'
dictionary named 'cif_core.dic' version 2.4.1 from 2010-06-29.

Automatic conversion script
Id: cif_fix_enum 1527 2010-12-29 10:47:43Z saulius 
;
_cod_original_sg_symbol_H-M 'P -1 '
_cod_original_formula_sum 'C14 H17 F2 N1 O4'
_cod_database_code 7103338

loop_
_symmetry_equiv_pos_as_xyz
x,y,z
-x,-y,-z

loop_
_atom_site_label
_atom_site_type_symbol
_atom_site_fract_x
_atom_site_fract_y
_atom_site_fract_z
_atom_site_U_iso_or_equiv
_atom_site_occupancy
_atom_site_adp_type
_atom_site_refinement_flags_posn
_atom_site_refinement_flags_adp
_atom_site_refinement_flags_occupancy
_atom_site_disorder_assembly
_atom_site_disorder_group
_atom_site_attached_hydrogens
C1 C 0.19770(17) 0.45744(16) 0.71380(14) 0.0264 1.0000 Uani . . . . . .
C3 C 0.14237(18) 0.69957(18) 0.60262(14) 0.0290 1.0000 Uani . . . . . .
C4 C 0.09799(17) 0.76733(16) 0.72152(13) 0.0243 1.0000 Uani . . . . . .
C5 C 0.14894(17) 0.67023(15) 0.84579(13) 0.0233 1.0000 Uani . . . . . .
C6 C 0.34721(18) 0.69991(16) 0.91018(13) 0.0271 1.0000 Uani . . . . . .
C7 C 0.45506(17) 0.61626(17) 0.88368(14) 0.0284 1.0000 Uani . . . . . .
C8 C 0.50256(18) 0.41159(18) 0.75203(15) 0.0308 1.0000 Uani . . . . . .
C9 C 0.08525(17) 0.49644(15) 0.79940(14) 0.0249 1.0000 Uani . . . . . .
C10 C 0.5253(3) 0.2084(3) 0.6142(3) 0.0647 1.0000 Uani . . . . . .
C11 C 0.1993(2) 0.94262(17) 0.74970(15) 0.0320 1.0000 Uani . . . . . .
C12 C 0.1395(3) 1.03182(18) 0.84745(17) 0.0402 1.0000 Uani . . . . . .
C13 C -0.0608(3) 1.0245(2) 0.79745(19) 0.0433 1.0000 Uani . . . . . .
C14 C -0.1666(2) 0.8534(2) 0.77115(18) 0.0395 1.0000 Uani . . . . . .
C15 C -0.10669(19) 0.76158(19) 0.67303(15) 0.0321 1.0000 Uani . . . . . .
O1 O 0.14025(19) 0.76957(17) 0.50300(12) 0.0462 1.0000 Uani . . . . . .
O2 O 0.17811(14) 0.55441(13) 0.60054(10) 0.0323 1.0000 Uani . . . . . .
O3 O 0.66284(15) 0.44999(16) 0.79886(13) 0.0448 1.0000 Uani . . . . . .
O4 O 0.41414(15) 0.29310(15) 0.65972(13) 0.0421 1.0000 Uani . . . . . .
N8 N 0.38411(15) 0.48507(14) 0.78910(12) 0.0276 1.0000 Uani . . . . . .
F1 F 0.41681(14) 0.82092(11) 1.00606(10) 0.0429 1.0000 Uani . . . . . .
F2 F 0.10856(12) 0.40293(10) 0.90806(9) 0.0347 1.0000 Uani . . . . . .
H11 H 0.1544 0.3449 0.6805 0.0494(14) 1.0000 Uiso . . . . . .
H51 H 0.0892 0.6948 0.9122 0.0494(14) 1.0000 Uiso . . . . . .
H71 H 0.5859 0.6456 0.9302 0.0494(14) 1.0000 Uiso . . . . . .
H91 H -0.0433 0.4737 0.7462 0.0494(14) 1.0000 Uiso . . . . . .
H101 H 0.4482 0.1232 0.5462 0.0494(14) 1.0000 Uiso . . . . . .
H102 H 0.5982 0.1619 0.6911 0.0494(14) 1.0000 Uiso . . . . . .
H103 H 0.6062 0.2818 0.5738 0.0494(14) 1.0000 Uiso . . . . . .
H111 H 0.3297 0.9472 0.7875 0.0494(14) 1.0000 Uiso . . . . . .
H112 H 0.1777 0.9943 0.6639 0.0494(14) 1.0000 Uiso . . . . . .
H121 H 0.2055 1.1436 0.8585 0.0494(14) 1.0000 Uiso . . . . . .
H122 H 0.1672 0.9845 0.9351 0.0494(14) 1.0000 Uiso . . . . . .
H131 H -0.0970 1.0780 0.8660 0.0494(14) 1.0000 Uiso . . . . . .
H132 H -0.0876 1.0787 0.7131 0.0494(14) 1.0000 Uiso . . . . . .
H141 H -0.1473 0.8021 0.8571 0.0494(14) 1.0000 Uiso . . . . . .
H142 H -0.2962 0.8517 0.7328 0.0494(14) 1.0000 Uiso . . . . . .
H151 H -0.1355 0.8078 0.5849 0.0494(14) 1.0000 Uiso . . . . . .
H152 H -0.1732 0.6500 0.6633 0.0494(14) 1.0000 Uiso . . . . . .

loop_
_atom_site_aniso_label
_atom_site_aniso_U_11
_atom_site_aniso_U_22
_atom_site_aniso_U_33
_atom_site_aniso_U_23
_atom_site_aniso_U_13
_atom_site_aniso_U_12
C1 0.0211(6) 0.0287(6) 0.0286(6) -0.0016(5) 0.0053(5) 0.0068(5)
C3 0.0254(6) 0.0392(8) 0.0245(6) 0.0044(5) 0.0090(5) 0.0093(5)
C4 0.0252(6) 0.0264(6) 0.0238(6) 0.0058(5) 0.0095(5) 0.0082(5)
C5 0.0259(6) 0.0231(6) 0.0229(6) 0.0029(5) 0.0096(5) 0.0064(5)
C6 0.0290(7) 0.0232(6) 0.0236(6) 0.0012(5) 0.0020(5) 0.0016(5)
C7 0.0214(6) 0.0294(7) 0.0295(7) 0.0037(5) 0.0023(5) 0.0020(5)
C8 0.0249(6) 0.0387(8) 0.0340(7) 0.0077(6) 0.0137(5) 0.0113(6)
C9 0.0222(6) 0.0234(6) 0.0302(6) 0.0034(5) 0.0095(5) 0.0051(5)
C10 0.0487(11) 0.0791(15) 0.0791(15) -0.0203(12) 0.0297(11) 0.0276(11)
C11 0.0354(7) 0.0266(6) 0.0351(7) 0.0106(6) 0.0121(6) 0.0070(6)
C12 0.0570(10) 0.0258(7) 0.0405(8) 0.0062(6) 0.0153(7) 0.0132(7)
C13 0.0584(11) 0.0386(8) 0.0463(9) 0.0127(7) 0.0246(8) 0.0267(8)
C14 0.0375(8) 0.0461(9) 0.0466(9) 0.0140(7) 0.0221(7) 0.0208(7)
C15 0.0255(6) 0.0394(8) 0.0340(7) 0.0083(6) 0.0083(5) 0.0131(6)
O1 0.0590(8) 0.0596(8) 0.0310(6) 0.0171(5) 0.0236(5) 0.0219(6)
O2 0.0339(5) 0.0431(6) 0.0232(5) -0.0001(4) 0.0080(4) 0.0163(5)
O3 0.0227(5) 0.0586(8) 0.0553(7) 0.0024(6) 0.0138(5) 0.0104(5)
O4 0.0313(6) 0.0495(7) 0.0509(7) -0.0093(5) 0.0166(5) 0.0148(5)
N8 0.0188(5) 0.0321(6) 0.0310(6) -0.0006(5) 0.0054(4) 0.0066(4)
F1 0.0454(5) 0.0329(5) 0.0388(5) -0.0096(4) -0.0032(4) 0.0053(4)
F2 0.0396(5) 0.0263(4) 0.0434(5) 0.0124(4) 0.0184(4) 0.0094(3)

loop_
_atom_type_symbol
_atom_type_scat_dispersion_real
_atom_type_scat_dispersion_imag
_atom_type_scat_Cromer_Mann_a1
_atom_type_scat_Cromer_Mann_b1
_atom_type_scat_Cromer_Mann_a2
_atom_type_scat_Cromer_Mann_b2
_atom_type_scat_Cromer_Mann_a3
_atom_type_scat_Cromer_Mann_b3
_atom_type_scat_Cromer_Mann_a4
_atom_type_scat_Cromer_Mann_b4
_atom_type_scat_Cromer_Mann_c
_atom_type_scat_source
C 0.0033 0.0016 2.3100 20.8439 1.0200 10.2075 1.5886 0.5687 0.8650 51.6512 0.2156 'International Tables Vol C 4.2.6.8 and 6.1.1.4'
H 0.0000 0.0000 0.4930 10.5109 0.3229 26.1257 0.1402 3.1424 0.0408 57.7998 0.0030 'International Tables Vol C 4.2.6.8 and 6.1.1.4'
O 0.0106 0.0060 3.0485 13.2771 2.2868 5.7011 1.5463 0.3239 0.8670 32.9089 0.2508 'International Tables Vol C 4.2.6.8 and 6.1.1.4'
F 0.0171 0.0103 3.5392 10.2825 2.6412 4.2944 1.5170 0.2615 1.0243 26.1476 0.2776 'International Tables Vol C 4.2.6.8 and 6.1.1.4'
N 0.0061 0.0033 12.2126 0.0057 3.1322 9.8933 2.0125 28.9975 1.1663 0.5826 -11.5290 'International Tables Vol C 4.2.6.8 and 6.1.1.4'

loop_
_geom_angle_atom_site_label_1
_geom_angle_site_symmetry_1
_geom_angle_atom_site_label_2
_geom_angle_site_symmetry_2
_geom_angle_atom_site_label_3
_geom_angle_site_symmetry_3
_geom_angle
_geom_angle_publ_flag
C9 . C1 . O2 . 109.22(10) ?
C9 . C1 . N8 . 111.21(11) ?
O2 . C1 . N8 . 109.16(11) ?
C9 . C1 . H11 . 109.1 no
O2 . C1 . H11 . 109.1 no
N8 . C1 . H11 . 109.1 no
C4 . C3 . O1 . 121.96(13) ?
C4 . C3 . O2 . 121.99(12) ?
O1 . C3 . O2 . 115.99(13) ?
C3 . C4 . C5 . 110.72(11) ?
C3 . C4 . C11 . 107.82(11) ?
C5 . C4 . C11 . 112.15(11) ?
C3 . C4 . C15 . 105.81(11) ?
C5 . C4 . C15 . 111.98(11) ?
C11 . C4 . C15 . 108.07(11) ?
C4 . C5 . C6 . 112.64(11) ?
C4 . C5 . C9 . 108.15(11) ?
C6 . C5 . C9 . 106.93(11) ?
C4 . C5 . H51 . 109.7 no
C6 . C5 . H51 . 109.7 no
C9 . C5 . H51 . 109.7 no
C5 . C6 . C7 . 125.39(12) ?
C5 . C6 . F1 . 115.52(12) ?
C7 . C6 . F1 . 119.06(12) ?
C6 . C7 . N8 . 120.01(12) ?
C6 . C7 . H71 . 120.0 no
N8 . C7 . H71 . 120.0 no
O3 . C8 . O4 . 125.53(14) ?
O3 . C8 . N8 . 123.65(15) ?
O4 . C8 . N8 . 110.82(12) ?
C5 . C9 . C1 . 108.49(11) ?
C5 . C9 . F2 . 110.97(11) ?
C1 . C9 . F2 . 107.86(10) ?
C5 . C9 . H91 . 109.8 no
C1 . C9 . H91 . 109.8 no
F2 . C9 . H91 . 109.8 no
O4 . C10 . H101 . 109.5 no
O4 . C10 . H102 . 109.5 no
H101 . C10 . H102 . 109.5 no
O4 . C10 . H103 . 109.5 no
H101 . C10 . H103 . 109.5 no
H102 . C10 . H103 . 109.5 no
C4 . C11 . C12 . 112.98(12) ?
C4 . C11 . H111 . 108.6 no
C12 . C11 . H111 . 108.6 no
C4 . C11 . H112 . 108.6 no
C12 . C11 . H112 . 108.6 no
H111 . C11 . H112 . 109.5 no
C11 . C12 . C13 . 111.20(15) ?
C11 . C12 . H121 . 109.0 no
C13 . C12 . H121 . 109.0 no
C11 . C12 . H122 . 109.0 no
C13 . C12 . H122 . 109.0 no
H121 . C12 . H122 . 109.5 no
C12 . C13 . C14 . 110.47(13) ?
C12 . C13 . H131 . 109.2 no
C14 . C13 . H131 . 109.2 no
C12 . C13 . H132 . 109.2 no
C14 . C13 . H132 . 109.2 no
H131 . C13 . H132 . 109.5 no
C13 . C14 . C15 . 111.53(13) ?
C13 . C14 . H141 . 109.0 no
C15 . C14 . H141 . 109.0 no
C13 . C14 . H142 . 109.0 no
C15 . C14 . H142 . 109.0 no
H141 . C14 . H142 . 109.5 no
C14 . C15 . C4 . 112.27(13) ?
C14 . C15 . H151 . 108.8 no
C4 . C15 . H151 . 108.8 no
C14 . C15 . H152 . 108.8 no
C4 . C15 . H152 . 108.8 no
H151 . C15 . H152 . 109.5 no
C1 . O2 . C3 . 123.79(10) ?
C10 . O4 . C8 . 115.31(14) ?
C1 . N8 . C7 . 117.93(11) ?
C1 . N8 . C8 . 122.00(12) ?
C7 . N8 . C8 . 118.44(12) ?

loop_
_geom_bond_atom_site_label_1
_geom_bond_site_symmetry_1
_geom_bond_atom_site_label_2
_geom_bond_site_symmetry_2
_geom_bond_distance
_geom_bond_publ_flag
C1 . C9 . 1.5293(18) ?
C1 . O2 . 1.4598(17) ?
C1 . N8 . 1.4474(17) ?
C1 . H11 . 1.000 no
C3 . C4 . 1.5446(19) ?
C3 . O1 . 1.2160(17) ?
C3 . O2 . 1.3657(18) ?
C4 . C5 . 1.5682(18) ?
C4 . C11 . 1.563(2) ?
C4 . C15 . 1.5656(19) ?
C5 . C6 . 1.5063(19) ?
C5 . C9 . 1.5315(19) ?
C5 . H51 . 1.000 no
C6 . C7 . 1.332(2) ?
C6 . F1 . 1.3691(16) ?
C7 . N8 . 1.4240(19) ?
C7 . H71 . 1.000 no
C8 . O3 . 1.2106(18) ?
C8 . O4 . 1.346(2) ?
C8 . N8 . 1.3943(17) ?
C9 . F2 . 1.4035(16) ?
C9 . H91 . 1.000 no
C10 . O4 . 1.450(2) ?
C10 . H101 . 1.000 no
C10 . H102 . 1.000 no
C10 . H103 . 1.000 no
C11 . C12 . 1.529(2) ?
C11 . H111 . 1.000 no
C11 . H112 . 1.000 no
C12 . C13 . 1.530(3) ?
C12 . H121 . 1.000 no
C12 . H122 . 1.000 no
C13 . C14 . 1.541(3) ?
C13 . H131 . 1.000 no
C13 . H132 . 1.000 no
C14 . C15 . 1.546(2) ?
C14 . H141 . 1.000 no
C14 . H142 . 1.000 no
C15 . H151 . 1.000 no
C15 . H152 . 1.000 no
